data_7246532
loop_
_publ_author_name
'ul Nisa, Zaib'
'Ashashi, Nargis Akhter'
'Singhaal, Richa'
'Ahmad, Musheer'
'Gomila, Rosa M.'
'Frontera, Antonio'
'Sheikh, Haq Nawaz'

_publ_section_title
;
 Selective and efficient detection of Pb2+ in aqueous solution by
 lanthanoid-organic frameworks bearing pyridine-3,4-dicarboxylic acid and
 glutaric acid
;
_journal_issue 16
_journal_name_full CrystEngComm
_journal_page_first 2418
_journal_page_last 2440
_journal_paper_doi 10.1039/D3CE00099K
_journal_volume 25
_journal_year 2023
_chemical_formula_moiety 'C19 H20 N2 Nd2 O16'
_chemical_formula_sum 'C19 H20 N2 Nd2 O16'
_chemical_formula_weight 820.85
_space_group_crystal_system monoclinic
_space_group_IT_number 11
_space_group_name_Hall '-P 2yb'
_space_group_name_H-M_alt 'P 1 21/m 1'
_atom_sites_solution_hydrogens mixed
_audit_creation_method SHELXL-2016/6
_audit_update_record
;
2022-08-16 deposited with the CCDC.	2023-03-29 downloaded from the CCDC.
;
_cell_angle_alpha 90
_cell_angle_beta 101.874(2)
_cell_angle_gamma 90
_cell_formula_units_Z 2
_cell_length_a 6.03560(10)
_cell_length_b 26.7275(4)
_cell_length_c 11.4561(2)
_cell_measurement_reflns_used 9906
_cell_measurement_temperature 298(2)
_cell_measurement_theta_max 28.41
_cell_measurement_theta_min 2.65
_cell_volume 1808.51(5)
_computing_cell_refinement 'Bruker SAINT'
_computing_data_collection 'Bruker APEX3'
_computing_data_reduction 'Bruker SAINT'
_computing_molecular_graphics 'Bruker SHELXTL'
_computing_publication_material 'Bruker SHELXTL'
_computing_structure_refinement 'SHELXL-2016/6 (Sheldrick, 2016)'
_computing_structure_solution 'SHELXT 2014/5 (Sheldrick, 2014)'
_diffrn_ambient_temperature 298(2)
_diffrn_measured_fraction_theta_full 0.998
_diffrn_measured_fraction_theta_max 0.970
_diffrn_measurement_device_type 'Bruker APEX-III CCD'
_diffrn_measurement_method '\f and \w scans'
_diffrn_radiation_type MoK\a
_diffrn_radiation_wavelength 0.71073
_diffrn_reflns_av_R_equivalents 0.0477
_diffrn_reflns_av_unetI/netI 0.0166
_diffrn_reflns_Laue_measured_fraction_full 0.998
_diffrn_reflns_Laue_measured_fraction_max 0.970
_diffrn_reflns_limit_h_max 7
_diffrn_reflns_limit_h_min -7
_diffrn_reflns_limit_k_max 34
_diffrn_reflns_limit_k_min -34
_diffrn_reflns_limit_l_max 14
_diffrn_reflns_limit_l_min -14
_diffrn_reflns_number 74161
_diffrn_reflns_point_group_measured_fraction_full 0.998
_diffrn_reflns_point_group_measured_fraction_max 0.970
_diffrn_reflns_theta_full 25.242
_diffrn_reflns_theta_max 27.473
_diffrn_reflns_theta_min 1.816
_exptl_absorpt_coefficient_mu 2.896
_exptl_absorpt_correction_T_max 0.723
_exptl_absorpt_correction_T_min 0.549
_exptl_absorpt_correction_type multi-scan
_exptl_absorpt_process_details 'SADABS-2016/6 - Bruker AXS area detector scaling and absorption correction'
_exptl_crystal_colour pink
_exptl_crystal_density_diffrn 1.507
_exptl_crystal_description block
_exptl_crystal_F_000 792
_exptl_crystal_size_max 0.11
_exptl_crystal_size_mid 0.08
_exptl_crystal_size_min 0.05
_refine_diff_density_max 2.325
_refine_diff_density_min -1.037
_refine_diff_density_rms 0.238
_refine_ls_extinction_method none
_refine_ls_goodness_of_fit_ref 1.376
_refine_ls_hydrogen_treatment mixed
_refine_ls_matrix_type full
_refine_ls_number_parameters 190
_refine_ls_number_reflns 4095
_refine_ls_number_restraints 6
_refine_ls_restrained_S_all 1.375
_refine_ls_R_factor_all 0.0620
_refine_ls_R_factor_gt 0.0610
_refine_ls_shift/su_max 0.000
_refine_ls_shift/su_mean 0.000
_refine_ls_structure_factor_coef Fsqd
_refine_ls_weighting_details 'w=1/[\s^2^(Fo^2^)+(0.0435P)^2^+27.2878P] where P=(Fo^2^+2Fc^2^)/3'
_refine_ls_weighting_scheme calc
_refine_ls_wR_factor_gt 0.1670
_refine_ls_wR_factor_ref 0.1674
_reflns_Friedel_coverage 0.000
_reflns_number_gt 3995
_reflns_number_total 4095
_reflns_threshold_expression 'I > 2\s(I)'
_cod_data_source_file d3ce00099k2.cif
_cod_data_source_block shelx_CCDC2
_cod_depositor_comments
;
The following automatic conversions were performed:

data item '_exptl_absorpt_correction_type' value 'Multi-scan' was
changed to 'multi-scan' in accordance with the
/home/data/users/saulius/crontab/automatic-downloads/rss-feeds/RSC/lib/dictionaries/cif_core.dic
dictionary named 'cif_core.dic' version 2.4.2 last updated on
2011-04-26.

Automatic conversion script
Id: cif_fix_values 7556 2019-12-06 15:28:31Z antanas 

 Adding full bibliography for 7246530--7246534.cif.
;
_cod_original_sg_symbol_H-M 'P 21/m'
_cod_database_code 7246532
_shelx_shelxl_version_number 2016/6
_shelx_space_group_comment
;
The symmetry employed for this shelxl refinement is uniquely defined
by the following loop, which should always be used as a source of
symmetry information in preference to the above space-group names.
They are only intended as comments.
;

loop_
_space_group_symop_operation_xyz
'x, y, z'
'-x, y+1/2, -z'
'-x, -y, -z'
'x, -y-1/2, z'

loop_
_atom_site_label
_atom_site_type_symbol
_atom_site_fract_x
_atom_site_fract_y
_atom_site_fract_z
_atom_site_U_iso_or_equiv
_atom_site_adp_type
_atom_site_occupancy
_atom_site_site_symmetry_order
_atom_site_calc_flag
_atom_site_refinement_flags_posn
_atom_site_refinement_flags_adp
_atom_site_refinement_flags_occupancy
_atom_site_disorder_assembly
_atom_site_disorder_group
C1 C 0.7350(14) 0.0020(3) 0.7511(7) 0.0231(17) Uani 1 1 d . . . . .
C2 C 0.6025(14) 0.0324(3) 0.8213(7) 0.0241(17) Uani 1 1 d . . . . .
C3 C 0.6834(16) 0.0406(4) 0.9425(8) 0.032(2) Uani 1 1 d . . . . .
H3 H 0.823931 0.027327 0.977285 0.039 Uiso 1 1 calc R U . . .
C4 C 0.369(2) 0.0845(5) 0.9608(10) 0.049(3) Uani 1 1 d . . . . .
H4 H 0.286863 0.101427 1.008633 0.059 Uiso 1 1 calc R U . . .
C5 C 0.2748(17) 0.0797(4) 0.8406(9) 0.039(2) Uani 1 1 d . . . . .
H5 H 0.134374 0.093581 0.808270 0.047 Uiso 1 1 calc R U . . .
C6 C 0.3950(14) 0.0536(3) 0.7699(7) 0.0244(17) Uani 1 1 d . . . . .
C7 C 0.7541(16) -0.1551(3) 0.6589(9) 0.031(2) Uani 1 1 d . . . . .
C8 C 0.632(2) -0.2026(4) 0.6792(14) 0.056(4) Uani 1 1 d . . . . .
H8A H 0.479295 -0.201311 0.631723 0.068 Uiso 1 1 calc R U . . .
H8B H 0.621073 -0.204153 0.762372 0.068 Uiso 1 1 calc R U . . .
C9 C 0.745(3) -0.250000 0.6482(18) 0.050(4) Uani 1 2 d S T P . .
H9A H 0.743241 -0.250000 0.563395 0.060 Uiso 1 2 calc R U P . .
H9B H 0.901504 -0.250000 0.690278 0.060 Uiso 1 2 calc R U P . .
C10 C 0.2928(13) 0.0510(3) 0.6370(7) 0.0213(16) Uani 1 1 d . . . . .
N1 N 0.5715(15) 0.0664(4) 1.0119(7) 0.042(2) Uani 1 1 d . . . . .
O1 O 0.6670(10) 0.0001(2) 0.6386(5) 0.0272(13) Uani 1 1 d . . . . .
O2 O 0.9084(11) -0.0210(3) 0.8036(5) 0.0351(16) Uani 1 1 d . . . . .
O1W O 1.2922(11) -0.0846(3) 0.7530(6) 0.0371(17) Uani 1 1 d D . . . .
H11W H 1.339(15) -0.075(4) 0.822(4) 0.044 Uiso 1 1 d D U . . .
H12W H 1.405(10) -0.095(4) 0.731(8) 0.044 Uiso 1 1 d D U . . .
O3 O 0.6785(13) -0.1145(3) 0.6890(7) 0.0431(19) Uani 1 1 d . . . . .
O2W O 1.2193(13) -0.0897(3) 0.4869(7) 0.0460(19) Uani 1 1 d D . . . .
H21W H 1.280(17) -0.070(4) 0.449(9) 0.055 Uiso 1 1 d D U . . .
H22W H 1.320(13) -0.098(5) 0.543(7) 0.055 Uiso 1 1 d D U . . .
O4 O 0.9245(12) -0.1557(3) 0.6134(7) 0.0401(17) Uani 1 1 d . . . . .
O5 O 0.1564(10) 0.0165(2) 0.5965(5) 0.0255(12) Uani 1 1 d . . . . .
O6 O 0.3317(11) 0.0863(3) 0.5739(6) 0.0335(15) Uani 1 1 d . . . . .
Nd1 Nd 0.95655(7) -0.06236(2) 0.61183(4) 0.02141(16) Uani 1 1 d . . . . .

loop_
_atom_site_aniso_label
_atom_site_aniso_U_11
_atom_site_aniso_U_22
_atom_site_aniso_U_33
_atom_site_aniso_U_23
_atom_site_aniso_U_13
_atom_site_aniso_U_12
C1 0.022(4) 0.027(4) 0.019(4) 0.000(3) 0.002(3) 0.000(3)
C2 0.019(4) 0.029(4) 0.022(4) 0.000(3) -0.001(3) 0.002(3)
C3 0.027(4) 0.046(6) 0.022(4) -0.007(4) 0.001(3) 0.004(4)
C4 0.048(6) 0.068(8) 0.031(5) -0.014(5) 0.010(5) 0.022(6)
C5 0.027(5) 0.055(6) 0.031(5) -0.012(5) -0.004(4) 0.013(4)
C6 0.022(4) 0.029(4) 0.020(4) -0.006(3) -0.001(3) -0.001(3)
C7 0.029(5) 0.026(4) 0.041(5) 0.001(4) 0.014(4) 0.003(4)
C8 0.060(7) 0.023(5) 0.101(11) 0.001(6) 0.050(8) 0.000(5)
C9 0.066(11) 0.022(7) 0.072(12) 0.000 0.040(10) 0.000
C10 0.016(4) 0.026(4) 0.019(4) -0.004(3) -0.003(3) 0.002(3)
N1 0.039(5) 0.059(6) 0.026(4) -0.012(4) 0.001(3) 0.008(4)
O1 0.029(3) 0.038(3) 0.015(3) -0.002(2) 0.005(2) 0.007(3)
O2 0.032(3) 0.051(4) 0.020(3) 0.000(3) -0.001(3) 0.018(3)
O1W 0.028(3) 0.062(5) 0.019(3) -0.001(3) 0.000(3) 0.018(3)
O3 0.052(5) 0.027(3) 0.063(5) -0.002(3) 0.039(4) 0.002(3)
O2W 0.040(4) 0.063(5) 0.041(4) 0.013(4) 0.021(3) 0.017(4)
O4 0.033(4) 0.031(4) 0.063(5) -0.001(3) 0.025(3) 0.002(3)
O5 0.018(3) 0.034(3) 0.023(3) -0.003(2) 0.000(2) -0.003(2)
O6 0.036(4) 0.036(4) 0.024(3) 0.005(3) -0.004(3) -0.010(3)
Nd1 0.0183(2) 0.0243(3) 0.0212(2) 0.00034(18) 0.00328(16) 0.00185(17)

loop_
_atom_type_symbol
_atom_type_description
_atom_type_scat_dispersion_real
_atom_type_scat_dispersion_imag
_atom_type_scat_source
C C 0.0033 0.0016 'International Tables Vol C Tables 4.2.6.8 and 6.1.1.4'
H H 0.0000 0.0000 'International Tables Vol C Tables 4.2.6.8 and 6.1.1.4'
N N 0.0061 0.0033 'International Tables Vol C Tables 4.2.6.8 and 6.1.1.4'
O O 0.0106 0.0060 'International Tables Vol C Tables 4.2.6.8 and 6.1.1.4'
Nd Nd -0.1943 3.0179 'International Tables Vol C Tables 4.2.6.8 and 6.1.1.4'

loop_
_geom_angle_atom_site_label_1
_geom_angle_atom_site_label_2
_geom_angle_atom_site_label_3
_geom_angle
_geom_angle_site_symmetry_1
_geom_angle_site_symmetry_3
_geom_angle_publ_flag
O2 C1 O1 121.9(8) . . ?
O2 C1 C2 119.8(7) . . ?
O1 C1 C2 118.2(7) . . ?
O2 C1 Nd1 62.1(5) . . ?
O1 C1 Nd1 60.0(4) . . ?
C2 C1 Nd1 174.9(6) . . ?
C6 C2 C3 117.3(8) . . ?
C6 C2 C1 122.1(8) . . ?
C3 C2 C1 120.6(8) . . ?
N1 C3 C2 124.0(9) . . ?
N1 C3 H3 118.0 . . ?
C2 C3 H3 118.0 . . ?
N1 C4 C5 123.8(9) . . ?
N1 C4 H4 118.1 . . ?
C5 C4 H4 118.1 . . ?
C6 C5 C4 118.1(9) . . ?
C6 C5 H5 120.9 . . ?
C4 C5 H5 120.9 . . ?
C5 C6 C2 119.6(8) . . ?
C5 C6 C10 117.1(8) . . ?
C2 C6 C10 123.3(8) . . ?
O4 C7 O3 120.5(9) . . ?
O4 C7 C8 121.6(9) . . ?
O3 C7 C8 118.0(8) . . ?
O4 C7 Nd1 60.8(5) . . ?
O3 C7 Nd1 59.8(5) . . ?
C8 C7 Nd1 176.1(8) . . ?
C7 C8 C9 114.3(9) . . ?
C7 C8 H8A 108.7 . . ?
C9 C8 H8A 108.7 . . ?
C7 C8 H8B 108.7 . . ?
C9 C8 H8B 108.7 . . ?
H8A C8 H8B 107.6 . . ?
C8 C9 C8 113.6(13) 4 . ?
C8 C9 H9A 108.8 4 . ?
C8 C9 H9A 108.8 . . ?
C8 C9 H9B 108.8 4 . ?
C8 C9 H9B 108.8 . . ?
H9A C9 H9B 107.7 . . ?
O6 C10 O5 122.0(7) . . ?
O6 C10 C6 117.5(7) . . ?
O5 C10 C6 120.1(8) . . ?
O6 C10 Nd1 58.6(4) . 3_656 ?
O5 C10 Nd1 63.6(4) . 3_656 ?
C6 C10 Nd1 169.2(6) . 3_656 ?
C4 N1 C3 117.1(9) . . ?
C1 O1 Nd1 93.7(5) . . ?
C1 O2 Nd1 91.8(5) . . ?
Nd1 O1W H11W 130(7) . . ?
Nd1 O1W H12W 121(7) . . ?
H11W O1W H12W 105(9) . . ?
C7 O3 Nd1 94.4(6) . . ?
Nd1 O2W H21W 122(10) . . ?
Nd1 O2W H22W 95(9) . . ?
H21W O2W H22W 105(10) . . ?
C7 O4 Nd1 93.5(6) . . ?
C10 O5 Nd1 153.7(6) . 1_455 ?
C10 O5 Nd1 91.2(5) . 3_656 ?
Nd1 O5 Nd1 115.1(2) 1_455 3_656 ?
C10 O6 Nd1 96.7(5) . 3_656 ?
O1W Nd1 O5 84.4(2) . 1_655 ?
O1W Nd1 O2W 76.2(2) . . ?
O5 Nd1 O2W 80.1(3) 1_655 . ?
O1W Nd1 O1 127.1(2) . . ?
O5 Nd1 O1 78.5(2) 1_655 . ?
O2W Nd1 O1 145.9(2) . . ?
O1W Nd1 O3 99.2(3) . . ?
O5 Nd1 O3 152.5(2) 1_655 . ?
O2W Nd1 O3 127.3(3) . . ?
O1 Nd1 O3 77.8(2) . . ?
O1W Nd1 O4 78.7(3) . . ?
O5 Nd1 O4 153.8(2) 1_655 . ?
O2W Nd1 O4 76.5(3) . . ?
O1 Nd1 O4 127.8(2) . . ?
O3 Nd1 O4 51.6(2) . . ?
O1W Nd1 O2 75.8(2) . . ?
O5 Nd1 O2 80.4(2) 1_655 . ?
O2W Nd1 O2 147.1(3) . . ?
O1 Nd1 O2 52.34(19) . . ?
O3 Nd1 O2 74.3(2) . . ?
O4 Nd1 O2 114.0(2) . . ?
O1W Nd1 O6 147.5(3) . 3_656 ?
O5 Nd1 O6 114.8(2) 1_655 3_656 ?
O2W Nd1 O6 81.4(3) . 3_656 ?
O1 Nd1 O6 83.9(2) . 3_656 ?
O3 Nd1 O6 76.1(3) . 3_656 ?
O4 Nd1 O6 73.4(2) . 3_656 ?
O2 Nd1 O6 131.1(2) . 3_656 ?
O1W Nd1 O5 138.6(2) . 3_656 ?
O5 Nd1 O5 64.9(2) 1_655 3_656 ?
O2W Nd1 O5 71.9(2) . 3_656 ?
O1 Nd1 O5 75.06(19) . 3_656 ?
O3 Nd1 O5 121.0(2) . 3_656 ?
O4 Nd1 O5 117.6(2) . 3_656 ?
O2 Nd1 O5 121.8(2) . 3_656 ?
O6 Nd1 O5 49.87(19) 3_656 3_656 ?
O1W Nd1 C1 101.6(2) . . ?
O5 Nd1 C1 79.4(2) 1_655 . ?
O2W Nd1 C1 159.5(3) . . ?
O1 Nd1 C1 26.4(2) . . ?
O3 Nd1 C1 73.2(2) . . ?
O4 Nd1 C1 123.4(2) . . ?
O2 Nd1 C1 26.0(2) . . ?
O6 Nd1 C1 107.5(2) 3_656 . ?
O5 Nd1 C1 99.3(2) 3_656 . ?
O1W Nd1 C7 89.6(3) . . ?
O5 Nd1 C7 173.0(2) 1_655 . ?
O2W Nd1 C7 101.7(3) . . ?
O1 Nd1 C7 102.7(2) . . ?
O3 Nd1 C7 25.9(2) . . ?
O4 Nd1 C7 25.7(2) . . ?
O2 Nd1 C7 94.9(3) . . ?
O6 Nd1 C7 72.2(3) 3_656 . ?
O5 Nd1 C7 122.0(2) 3_656 . ?
C1 Nd1 C7 98.6(3) . . ?
O1W Nd1 C10 150.5(2) . 3_656 ?
O5 Nd1 C10 90.2(2) 1_655 3_656 ?
O2W Nd1 C10 74.3(2) . 3_656 ?
O1 Nd1 C10 79.5(2) . 3_656 ?
O3 Nd1 C10 98.9(3) . 3_656 ?
O4 Nd1 C10 94.9(2) . 3_656 ?
O2 Nd1 C10 131.8(2) . 3_656 ?
O6 Nd1 C10 24.7(2) 3_656 3_656 ?
O5 Nd1 C10 25.2(2) 3_656 3_656 ?
C1 Nd1 C10 105.8(2) . 3_656 ?
C7 Nd1 C10 96.8(3) . 3_656 ?

loop_
_geom_bond_atom_site_label_1
_geom_bond_atom_site_label_2
_geom_bond_distance
_geom_bond_site_symmetry_2
_geom_bond_publ_flag
C1 O2 1.256(10) . ?
C1 O1 1.271(10) . ?
C1 C2 1.486(12) . ?
C1 Nd1 2.859(8) . ?
C2 C6 1.390(11) . ?
C2 C3 1.391(12) . ?
C3 N1 1.336(13) . ?
C3 H3 0.9300 . ?
C4 N1 1.332(14) . ?
C4 C5 1.384(14) . ?
C4 H4 0.9300 . ?
C5 C6 1.382(13) . ?
C5 H5 0.9300 . ?
C6 C10 1.522(11) . ?
C7 O4 1.245(11) . ?
C7 O3 1.252(11) . ?
C7 C8 1.511(14) . ?
C7 Nd1 2.863(9) . ?
C8 C9 1.513(13) . ?
C8 H8A 0.9700 . ?
C8 H8B 0.9700 . ?
C9 H9A 0.9700 . ?
C9 H9B 0.9700 . ?
C10 O6 1.241(11) . ?
C10 O5 1.260(10) . ?
C10 Nd1 2.953(8) 3_656 ?
O1 Nd1 2.481(6) . ?
O2 Nd1 2.528(6) . ?
O1W Nd1 2.393(6) . ?
O1W H11W 0.82(6) . ?
O1W H12W 0.82(8) . ?
O3 Nd1 2.481(7) . ?
O2W Nd1 2.457(7) . ?
O2W H21W 0.82(11) . ?
O2W H22W 0.82(8) . ?
O4 Nd1 2.503(7) . ?
O5 Nd1 2.453(6) 1_455 ?
O5 Nd1 2.645(6) 3_656 ?
O6 Nd1 2.538(6) 3_656 ?

loop_
_geom_torsion_atom_site_label_1
_geom_torsion_atom_site_label_2
_geom_torsion_atom_site_label_3
_geom_torsion_atom_site_label_4
_geom_torsion
_geom_torsion_site_symmetry_1
_geom_torsion_site_symmetry_2
_geom_torsion_site_symmetry_3
_geom_torsion_site_symmetry_4
_geom_torsion_publ_flag
O2 C1 C2 C6 -172.0(9) . . . . ?
O1 C1 C2 C6 7.6(13) . . . . ?
O2 C1 C2 C3 8.0(14) . . . . ?
O1 C1 C2 C3 -172.4(9) . . . . ?
C6 C2 C3 N1 1.7(16) . . . . ?
C1 C2 C3 N1 -178.3(10) . . . . ?
N1 C4 C5 C6 1(2) . . . . ?
C4 C5 C6 C2 1.3(16) . . . . ?
C4 C5 C6 C10 -177.1(10) . . . . ?
C3 C2 C6 C5 -2.8(14) . . . . ?
C1 C2 C6 C5 177.3(9) . . . . ?
C3 C2 C6 C10 175.5(9) . . . . ?
C1 C2 C6 C10 -4.5(14) . . . . ?
O4 C7 C8 C9 4(2) . . . . ?
O3 C7 C8 C9 -175.9(13) . . . . ?
C7 C8 C9 C8 174.9(10) . . . 4 ?
C5 C6 C10 O6 85.1(11) . . . . ?
C2 C6 C10 O6 -93.2(11) . . . . ?
C5 C6 C10 O5 -88.1(11) . . . . ?
C2 C6 C10 O5 93.6(11) . . . . ?
C5 C6 C10 Nd1 19(4) . . . 3_656 ?
C2 C6 C10 Nd1 -159(3) . . . 3_656 ?
C5 C4 N1 C3 -2(2) . . . . ?
C2 C3 N1 C4 0.8(17) . . . . ?
O2 C1 O1 Nd1 5.1(9) . . . . ?
C2 C1 O1 Nd1 -174.5(7) . . . . ?
O1 C1 O2 Nd1 -5.0(9) . . . . ?
C2 C1 O2 Nd1 174.6(7) . . . . ?
O4 C7 O3 Nd1 3.5(11) . . . . ?
C8 C7 O3 Nd1 -176.4(10) . . . . ?
O3 C7 O4 Nd1 -3.4(11) . . . . ?
C8 C7 O4 Nd1 176.4(10) . . . . ?
O6 C10 O5 Nd1 177.9(8) . . . 1_455 ?
C6 C10 O5 Nd1 -9.2(17) . . . 1_455 ?
Nd1 C10 O5 Nd1 -177.6(13) 3_656 . . 1_455 ?
O6 C10 O5 Nd1 -4.5(9) . . . 3_656 ?
C6 C10 O5 Nd1 168.4(7) . . . 3_656 ?
O5 C10 O6 Nd1 4.7(9) . . . 3_656 ?
C6 C10 O6 Nd1 -168.4(6) . . . 3_656 ?
